data_2204196
loop_
_publ_author_name
'Andreas Decken'
'Erin D. Gill'
'Frank Bottomley'

_publ_section_title
;
 2-Phenylisophosphindoline-1,3-dione
;
_journal_issue 9
_journal_name_full 'Acta Crystallographica Section E'
_journal_page_first o1456
_journal_page_last o1457
_journal_paper_doi 10.1107/S1600536804018616
_journal_volume 60
_journal_year 2004
_chemical_formula_iupac 'C14 H9 O2 P'
_chemical_formula_moiety 'C14 H9 O2 P'
_chemical_formula_sum 'C14 H9 O2 P'
_chemical_formula_weight 240.18
_chemical_name_common 2-Phenylisophosphindoline-1,3-dione
_chemical_name_systematic 2H-2-Phenylisophosphindoline-1,3-dione
_space_group_IT_number 14
_symmetry_cell_setting monoclinic
_symmetry_space_group_name_Hall '-P 2yn'
_symmetry_space_group_name_H-M 'P 1 21/n 1'
_atom_sites_solution_hydrogens geom
_atom_sites_solution_primary direct
_atom_sites_solution_secondary difmap
_audit_creation_method SHELXL-97
_cell_angle_alpha 90.00
_cell_angle_beta 117.662(2)
_cell_angle_gamma 90.00
_cell_formula_units_Z 4
_cell_length_a 9.4273(15)
_cell_length_b 14.479(2)
_cell_length_c 9.4762(15)
_cell_measurement_reflns_used 3469
_cell_measurement_temperature 173(2)
_cell_measurement_theta_max 25.887
_cell_measurement_theta_min 2.519
_cell_volume 1145.6(3)
_computing_cell_refinement SMART
_computing_data_collection 'SMART (Bruker, 1997-1999)'
_computing_data_reduction 'SAINT (Bruker, 1997-1999)'
_computing_molecular_graphics 'SHELXTL (Sheldrick, 1997b)'
_computing_publication_material SHELXTL
_computing_structure_refinement 'SHELXL97 (Sheldrick, 1997a)'
_computing_structure_solution 'SHELXS97 (Sheldrick, 1997a)'
_diffrn_ambient_temperature 173(2)
_diffrn_measured_fraction_theta_full 0.977
_diffrn_measured_fraction_theta_max 0.977
_diffrn_measurement_device_type 'Bruker SMART1000/P4'
_diffrn_measurement_method '\w and \f'
_diffrn_radiation_monochromator graphite
_diffrn_radiation_type MoK\a
_diffrn_radiation_wavelength 0.71073
_diffrn_reflns_av_R_equivalents 0.0213
_diffrn_reflns_av_sigmaI/netI 0.0193
_diffrn_reflns_limit_h_max 10
_diffrn_reflns_limit_h_min -11
_diffrn_reflns_limit_k_max 17
_diffrn_reflns_limit_k_min -16
_diffrn_reflns_limit_l_max 11
_diffrn_reflns_limit_l_min -10
_diffrn_reflns_number 5722
_diffrn_reflns_theta_full 25.00
_diffrn_reflns_theta_max 25.00
_diffrn_reflns_theta_min 2.52
_diffrn_standards_decay_% 0
_diffrn_standards_interval_count 0
_diffrn_standards_interval_time 0
_diffrn_standards_number 0
_exptl_absorpt_coefficient_mu 0.224
_exptl_absorpt_correction_type none
_exptl_crystal_colour yellow
_exptl_crystal_density_diffrn 1.393
_exptl_crystal_density_method 'not measured'
_exptl_crystal_description plate
_exptl_crystal_F_000 496
_exptl_crystal_size_max 0.40
_exptl_crystal_size_mid 0.30
_exptl_crystal_size_min 0.05
_refine_diff_density_max 0.369
_refine_diff_density_min -0.163
_refine_ls_extinction_method none
_refine_ls_goodness_of_fit_ref 1.069
_refine_ls_hydrogen_treatment refall
_refine_ls_matrix_type full
_refine_ls_number_parameters 190
_refine_ls_number_reflns 1970
_refine_ls_number_restraints 0
_refine_ls_restrained_S_all 1.069
_refine_ls_R_factor_all 0.0380
_refine_ls_R_factor_gt 0.0322
_refine_ls_shift/su_max 0.000
_refine_ls_shift/su_mean 0.000
_refine_ls_structure_factor_coef Fsqd
_refine_ls_weighting_details 'calc w = 1/[\s^2^(Fo^2^)+(0.0543P)^2^+0.297P] where P = (Fo^2^+2Fc^2^)/3'
_refine_ls_weighting_scheme calc
_refine_ls_wR_factor_gt 0.0867
_refine_ls_wR_factor_ref 0.0908
_reflns_number_gt 1736
_reflns_number_total 1970
_reflns_threshold_expression I>2\s(I)
_cod_data_source_file lh6252.cif
_cod_data_source_block I
_cod_original_cell_volume 1145.7(3)
_cod_original_sg_symbol_H-M 'P 21/n'
_cod_database_code 2204196
_cod_database_fobs_code 2204196

loop_
_symmetry_equiv_pos_as_xyz
'x, y, z'
'-x+1/2, y+1/2, -z+1/2'
'-x, -y, -z'
'x-1/2, -y-1/2, z-1/2'

loop_
_atom_site_label
_atom_site_fract_x
_atom_site_fract_y
_atom_site_fract_z
_atom_site_U_iso_or_equiv
_atom_site_adp_type
_atom_site_calc_flag
_atom_site_occupancy
_atom_site_type_symbol
P 0.91945(5) 0.15848(3) 0.09908(5) 0.03064(16) Uani d 1 P
C1 0.9097(2) 0.25440(10) 0.22354(19) 0.0330(4) Uani d 1 C
O1 1.01436(15) 0.30984(8) 0.29308(16) 0.0482(3) Uani d 1 O
C3 0.74442(17) 0.10542(10) 0.10761(17) 0.0269(3) Uani d 1 C
O2 0.70197(13) 0.02661(7) 0.07410(13) 0.0346(3) Uani d 1 O
C3A 0.66489(18) 0.17416(10) 0.16144(17) 0.0272(3) Uani d 1 C
C4 0.5172(2) 0.16283(12) 0.1561(2) 0.0357(4) Uani d 1 C
C5 0.4577(2) 0.23381(14) 0.2087(2) 0.0450(5) Uani d 1 C
C6 0.5437(2) 0.31423(13) 0.2661(2) 0.0444(5) Uani d 1 C
C7 0.6911(2) 0.32518(12) 0.2742(2) 0.0386(4) Uani d 1 C
C7A 0.75202(19) 0.25407(10) 0.22099(17) 0.0294(4) Uani d 1 C
C8 1.07845(18) 0.08597(11) 0.24142(18) 0.0308(4) Uani d 1 C
C9 1.17345(18) 0.03958(11) 0.1895(2) 0.0335(4) Uani d 1 C
C10 1.2884(2) -0.02132(12) 0.2878(2) 0.0404(4) Uani d 1 C
C11 1.3100(2) -0.03584(13) 0.4392(2) 0.0428(4) Uani d 1 C
C12 1.2184(2) 0.01108(14) 0.4935(2) 0.0458(5) Uani d 1 C
C13 1.1030(2) 0.07134(13) 0.3954(2) 0.0404(4) Uani d 1 C
H4 0.458(2) 0.1072(14) 0.114(2) 0.048(5) Uiso d 1 H
H5 0.360(3) 0.2253(14) 0.206(2) 0.055(6) Uiso d 1 H
H6 0.499(2) 0.3591(14) 0.300(2) 0.050(5) Uiso d 1 H
H7 0.753(2) 0.3770(14) 0.311(2) 0.051(6) Uiso d 1 H
H9 1.156(2) 0.0487(12) 0.085(3) 0.040(5) Uiso d 1 H
H10 1.349(2) -0.0514(13) 0.252(2) 0.042(5) Uiso d 1 H
H11 1.387(2) -0.0788(14) 0.507(2) 0.047(5) Uiso d 1 H
H12 1.232(3) 0.0016(14) 0.598(3) 0.060(6) Uiso d 1 H
H13 1.040(2) 0.1021(14) 0.432(2) 0.048(5) Uiso d 1 H

loop_
_atom_site_aniso_label
_atom_site_aniso_U_11
_atom_site_aniso_U_22
_atom_site_aniso_U_33
_atom_site_aniso_U_12
_atom_site_aniso_U_13
_atom_site_aniso_U_23
P 0.0329(3) 0.0317(3) 0.0300(3) -0.00078(16) 0.01689(19) -0.00048(15)
C1 0.0409(9) 0.0252(8) 0.0321(8) -0.0051(7) 0.0164(7) 0.0008(6)
O1 0.0499(8) 0.0396(7) 0.0539(8) -0.0201(6) 0.0230(7) -0.0107(6)
C3 0.0281(8) 0.0253(8) 0.0230(7) 0.0019(6) 0.0083(6) 0.0019(6)
O2 0.0372(6) 0.0222(6) 0.0397(6) -0.0008(4) 0.0139(5) -0.0028(4)
C3A 0.0313(8) 0.0254(7) 0.0235(7) 0.0022(6) 0.0114(6) 0.0019(6)
C4 0.0312(9) 0.0381(9) 0.0360(9) 0.0006(7) 0.0142(7) 0.0000(7)
C5 0.0364(10) 0.0575(12) 0.0443(10) 0.0083(9) 0.0213(9) -0.0002(9)
C6 0.0513(11) 0.0459(10) 0.0368(10) 0.0184(9) 0.0212(9) -0.0021(8)
C7 0.0522(11) 0.0281(8) 0.0310(9) 0.0050(8) 0.0154(8) -0.0033(7)
C7A 0.0365(9) 0.0253(7) 0.0242(8) 0.0015(6) 0.0124(7) 0.0016(6)
C8 0.0270(8) 0.0333(8) 0.0316(8) -0.0034(6) 0.0131(7) -0.0031(6)
C9 0.0280(8) 0.0391(9) 0.0333(9) -0.0047(7) 0.0142(7) -0.0062(7)
C10 0.0301(9) 0.0444(10) 0.0449(10) 0.0011(7) 0.0160(8) -0.0080(8)
C11 0.0308(9) 0.0447(10) 0.0421(10) 0.0010(8) 0.0077(8) 0.0014(8)
C12 0.0421(11) 0.0577(11) 0.0331(9) 0.0029(9) 0.0138(8) 0.0048(8)
C13 0.0378(9) 0.0529(11) 0.0329(9) 0.0054(8) 0.0184(8) 0.0006(8)

loop_
_atom_type_symbol
_atom_type_description
_atom_type_scat_dispersion_real
_atom_type_scat_dispersion_imag
_atom_type_scat_source
C C 0.0033 0.0016 'International Tables Vol C Tables 4.2.6.8 and 6.1.1.4'
H H 0.0000 0.0000 'International Tables Vol C Tables 4.2.6.8 and 6.1.1.4'
O O 0.0106 0.0060 'International Tables Vol C Tables 4.2.6.8 and 6.1.1.4'
P P 0.1023 0.0942 'International Tables Vol C Tables 4.2.6.8 and 6.1.1.4'

loop_
_geom_angle_atom_site_label_1
_geom_angle_atom_site_label_2
_geom_angle_atom_site_label_3
_geom_angle
C8 P C1 103.21(7)
C8 P C3 99.93(7)
C1 P C3 88.56(7)
O1 C1 C7A 125.08(15)
O1 C1 P 125.36(13)
C7A C1 P 109.54(10)
O2 C3 C3A 124.93(14)
O2 C3 P 125.12(12)
C3A C3 P 109.95(10)
C7A C3A C4 120.94(14)
C7A C3A C3 113.99(13)
C4 C3A C3 125.07(14)
C5 C4 C3A 118.28(17)
C5 C4 H4 122.0(12)
C3A C4 H4 119.7(11)
C4 C5 C6 120.82(18)
C4 C5 H5 117.5(14)
C6 C5 H5 121.6(13)
C7 C6 C5 121.15(16)
C7 C6 H6 121.7(12)
C5 C6 H6 117.1(12)
C6 C7 C7A 118.51(17)
C6 C7 H7 124.8(12)
C7A C7 H7 116.7(13)
C3A C7A C7 120.29(15)
C3A C7A C1 114.43(13)
C7 C7A C1 125.27(15)
C9 C8 C13 118.90(15)
C9 C8 P 117.73(12)
C13 C8 P 123.27(12)
C10 C9 C8 120.62(16)
C10 C9 H9 120.3(11)
C8 C9 H9 119.1(11)
C11 C10 C9 119.79(17)
C11 C10 H10 120.8(12)
C9 C10 H10 119.4(12)
C10 C11 C12 120.22(18)
C10 C11 H11 120.4(11)
C12 C11 H11 119.4(11)
C13 C12 C11 120.11(18)
C13 C12 H12 118.7(13)
C11 C12 H12 121.2(13)
C12 C13 C8 120.35(17)
C12 C13 H13 119.8(12)
C8 C13 H13 119.9(12)

loop_
_geom_bond_atom_site_label_1
_geom_bond_atom_site_label_2
_geom_bond_distance
P C8 1.8142(16)
P C1 1.8517(16)
P C3 1.8556(15)
C1 O1 1.2033(19)
C1 C7A 1.476(2)
C3 O2 1.2021(18)
C3 C3A 1.473(2)
C3A C7A 1.379(2)
C3A C4 1.380(2)
C4 C5 1.370(2)
C4 H4 0.96(2)
C5 C6 1.378(3)
C5 H5 0.91(2)
C6 C7 1.365(3)
C6 H6 0.91(2)
C7 C7A 1.383(2)
C7 H7 0.92(2)
C8 C9 1.380(2)
C8 C13 1.383(2)
C9 C10 1.372(2)
C9 H9 0.94(2)
C10 C11 1.369(3)
C10 H10 0.90(2)
C11 C12 1.373(3)
C11 H11 0.95(2)
C12 C13 1.368(3)
C12 H12 0.94(2)
C13 H13 0.928(19)

loop_
_geom_hbond_atom_site_label_D
_geom_hbond_atom_site_label_H
_geom_hbond_atom_site_label_A
_geom_hbond_site_symmetry_A
_geom_hbond_distance_DH
_geom_hbond_distance_HA
_geom_hbond_distance_DA
_geom_hbond_angle_DHA
_geom_hbond_publ_flag
C4 H4 O2 3_655 0.96(2) 2.59(2) 3.517(2) 163.5(14) yes
C7 H7 O2 2_655 0.91(2) 2.37(2) 3.201(2) 150.5(17) yes
C10 H10 O1 2_745 0.90(2) 2.53(2) 3.368(2) 155.5(16) yes

loop_
_cod_related_entry_id
_cod_related_entry_database
_cod_related_entry_code
1 ChemSpider 14284918
